data_4036246
loop_
_publ_author_name
'Zhao, Ning'
'Xuan, Sunting'
'Fronczek, Frank R.'
'Smith, Kevin M.'
'Vicente, M Gra\,ca H'

_publ_section_title
;
 Stepwise Polychlorination of 8-Chloro-BODIPY and Regioselective
 Functionalization of 2,3,5,6,8-Pentachloro-BODIPY.
;
_journal_issue 16
_journal_name_full 'The Journal of organic chemistry'
_journal_page_first 8377
_journal_page_last 8383
_journal_paper_doi 10.1021/acs.joc.5b01147
_journal_volume 80
_journal_year 2015
_chemical_formula_moiety 'C29 H17 B F2 N2 S5'
_chemical_formula_sum 'C29 H17 B F2 N2 S5'
_chemical_formula_weight 602.56
_space_group_IT_number 15
_space_group_name_Hall '-C 2yc'
_space_group_name_H-M_alt 'C 1 2/c 1'
_symmetry_cell_setting monoclinic
_symmetry_space_group_name_Hall '-C 2yc'
_symmetry_space_group_name_H-M 'C 1 2/c 1'
_atom_sites_solution_hydrogens geom
_atom_sites_solution_primary direct
_atom_sites_solution_secondary difmap
_audit_creation_method SHELXL-97
_cell_angle_alpha 90
_cell_angle_beta 120.434(10)
_cell_angle_gamma 90
_cell_formula_units_Z 4
_cell_length_a 20.337(2)
_cell_length_b 10.7880(10)
_cell_length_c 13.697(2)
_cell_measurement_reflns_used 5884
_cell_measurement_temperature 90.0(5)
_cell_measurement_theta_max 27.878
_cell_measurement_theta_min 2.546
_cell_volume 2591.0(6)
_computing_cell_refinement 'HKL Scalepack (Otwinowski & Minor 1997)'
_computing_data_collection 'COLLECT (Nonius, 2000)'
_computing_data_reduction 'HKL Denzo and Scalepack (Otwinowski & Minor 1997)'
_computing_publication_material 'SHELXL-97 (Sheldrick, 1997)'
_computing_structure_refinement 'SHELXL-97 (Sheldrick, 1997)'
_computing_structure_solution 'SIR97 (Altomare et al., 1999)'
_diffrn_ambient_temperature 90.0(5)
_diffrn_measured_fraction_theta_full 0.997
_diffrn_measured_fraction_theta_max 0.997
_diffrn_measurement_device 'Nonius KappaCCD '
_diffrn_measurement_method '\f and \w scans'
_diffrn_radiation_monochromator graphite
_diffrn_radiation_source 'fine-focus sealed tube'
_diffrn_radiation_type MoK\a
_diffrn_radiation_wavelength 0.71073
_diffrn_reflns_av_R_equivalents 0.0393
_diffrn_reflns_av_sigmaI/netI 0.0304
_diffrn_reflns_limit_h_max 26
_diffrn_reflns_limit_h_min -26
_diffrn_reflns_limit_k_max 14
_diffrn_reflns_limit_k_min -14
_diffrn_reflns_limit_l_max 17
_diffrn_reflns_limit_l_min -18
_diffrn_reflns_number 21886
_diffrn_reflns_theta_full 25.00
_diffrn_reflns_theta_max 27.90
_diffrn_reflns_theta_min 3.03
_exptl_absorpt_coefficient_mu 0.487
_exptl_absorpt_correction_T_max 0.9621
_exptl_absorpt_correction_T_min 0.8441
_exptl_absorpt_correction_type multi-scan
_exptl_absorpt_process_details 'HKL Scalepack (Otwinowski & Minor 1997)'
_exptl_crystal_colour bronze
_exptl_crystal_density_diffrn 1.545
_exptl_crystal_density_method 'not measured'
_exptl_crystal_description needle
_exptl_crystal_F_000 1232
_exptl_crystal_size_max 0.47
_exptl_crystal_size_mid 0.16
_exptl_crystal_size_min 0.08
_refine_diff_density_max 0.275
_refine_diff_density_min -0.452
_refine_diff_density_rms 0.051
_refine_ls_extinction_method none
_refine_ls_goodness_of_fit_ref 1.037
_refine_ls_hydrogen_treatment constr
_refine_ls_matrix_type full
_refine_ls_number_parameters 201
_refine_ls_number_reflns 3087
_refine_ls_number_restraints 12
_refine_ls_restrained_S_all 1.056
_refine_ls_R_factor_all 0.0548
_refine_ls_R_factor_gt 0.0407
_refine_ls_shift/su_max 0.000
_refine_ls_shift/su_mean 0.000
_refine_ls_structure_factor_coef Fsqd
_refine_ls_weighting_details 'calc w=1/[\s^2^(Fo^2^)+(0.0503P)^2^+2.8336P] where P=(Fo^2^+2Fc^2^)/3'
_refine_ls_weighting_scheme calc
_refine_ls_wR_factor_gt 0.1027
_refine_ls_wR_factor_ref 0.1117
_reflns_number_gt 2490
_reflns_number_total 3087
_reflns_threshold_expression I>2\s(I)
_cod_data_source_file jo5b01147_si_004.cif
_cod_data_source_block Compound8
_cod_depositor_comments
;
The following automatic conversions were performed:

data item '_symmetry_cell_setting' value 'Monoclinic' was changed to
'monoclinic' in accordance with the
/home/saulius/struct/COD-crude-data/automatic-downloads/DataCite-retrospective/ACS/depositions/lib/dictionaries/cif_core.dic
dictionary named 'cif_core.dic' version 2.4.2 last updated on
2011-04-26.

Automatic conversion script
Id: cif_fix_values 6909 2019-04-08 15:41:33Z antanas 
;
_cod_original_cell_volume 2591.0(5)
_cod_original_sg_symbol_H-M 'C 2/c         '
_cod_database_code 4036246

loop_
_symmetry_equiv_pos_as_xyz
'x, y, z'
'-x, y, -z+1/2'
'x+1/2, y+1/2, z'
'-x+1/2, y+1/2, -z+1/2'
'-x, -y, -z'
'x, -y, z-1/2'
'-x+1/2, -y+1/2, -z'
'x+1/2, -y+1/2, z-1/2'

loop_
_atom_site_label
_atom_site_type_symbol
_atom_site_fract_x
_atom_site_fract_y
_atom_site_fract_z
_atom_site_U_iso_or_equiv
_atom_site_adp_type
_atom_site_occupancy
_atom_site_symmetry_multiplicity
_atom_site_calc_flag
_atom_site_refinement_flags
_atom_site_disorder_assembly
_atom_site_disorder_group
S2 S 0.20440(3) 0.35120(5) 0.06046(5) 0.04439(17) Uani 1 1 d . . .
F1 F 0.05190(6) 0.22855(10) 0.33833(9) 0.0341(3) Uani 1 1 d . . .
N1 N 0.04194(8) 0.38990(14) 0.20768(13) 0.0296(3) Uani 1 1 d . . .
C1 C 0.08250(10) 0.35547(16) 0.15786(15) 0.0295(4) Uani 1 1 d . A .
C2 C 0.10461(10) 0.46217(17) 0.12108(15) 0.0306(4) Uani 1 1 d . . .
C3 C 0.07595(10) 0.56359(17) 0.14978(16) 0.0323(4) Uani 1 1 d . . .
H3 H 0.0810 0.6480 0.1350 0.039 Uiso 1 1 calc R . .
C4 C 0.03812(10) 0.51926(16) 0.20450(16) 0.0314(4) Uani 1 1 d . . .
C5 C 0.0000 0.5840(2) 0.2500 0.0314(6) Uani 1 2 d S . .
C6 C 0.09999(11) 0.22626(17) 0.14636(15) 0.0307(4) Uani 1 1 d D . .
S1 S 0.04767(12) 0.15539(13) 0.01847(18) 0.0379(5) Uani 0.415(3) 1 d PD A 1
C7 C 0.1558(6) 0.1470(9) 0.2207(8) 0.049(3) Uani 0.415(3) 1 d PD A 1
H7 H 0.1862 0.1665 0.2989 0.059 Uiso 0.415(3) 1 calc PR A 1
S1A S 0.18138(11) 0.16008(16) 0.25569(15) 0.0425(4) Uani 0.585(3) 1 d PD A 2
C7A C 0.0712(3) 0.1530(5) 0.0538(4) 0.0360(14) Uiso 0.585(3) 1 d PD A 2
H7A H 0.0296 0.1787 -0.0169 0.043 Uiso 0.585(3) 1 calc PR A 2
C8 C 0.16631(15) 0.0326(2) 0.1753(2) 0.0485(6) Uani 1 1 d D . .
H8 H 0.2052 -0.0279 0.2120 0.058 Uiso 1 1 calc R A 1
C9 C 0.10716(13) 0.03320(19) 0.06791(19) 0.0417(5) Uani 1 1 d D A .
H9 H 0.0990 -0.0358 0.0199 0.050 Uiso 1 1 calc R B 1
C10 C 0.14893(11) 0.46986(18) 0.06416(16) 0.0328(4) Uani 1 1 d . . .
C11 C 0.15499(12) 0.5752(2) 0.01065(16) 0.0380(4) Uani 1 1 d . . .
H11 H 0.1290 0.6509 0.0034 0.046 Uiso 1 1 calc R . .
C12 C 0.20536(13) 0.5549(2) -0.03192(17) 0.0445(5) Uani 1 1 d . . .
H12 H 0.2163 0.6164 -0.0714 0.053 Uiso 1 1 calc R . .
C13 C 0.23580(13) 0.4405(2) -0.01075(19) 0.0453(5) Uani 1 1 d . . .
H13 H 0.2707 0.4126 -0.0328 0.054 Uiso 1 1 calc R . .
C14 C 0.0000 0.7195(2) 0.2500 0.0335(6) Uani 1 2 d SD . .
S3 S -0.0766(2) 0.8066(3) 0.2219(4) 0.0349(6) Uani 0.50 1 d PD C 1
C15 C 0.0618(8) 0.8017(12) 0.2807(17) 0.039(3) Uani 0.50 1 d PD . 2
H15 H 0.1128 0.7759 0.3074 0.047 Uiso 0.50 1 calc PR . 2
C16 C -0.03698(17) 0.9327(2) 0.2339(2) 0.0614(8) Uani 1 1 d D . .
H16 H -0.0652 1.0075 0.2189 0.074 Uiso 1 1 d R C .
B1 B 0.0000 0.3022(3) 0.2500 0.0306(6) Uani 1 2 d S . .

loop_
_atom_site_aniso_label
_atom_site_aniso_U_11
_atom_site_aniso_U_22
_atom_site_aniso_U_33
_atom_site_aniso_U_23
_atom_site_aniso_U_13
_atom_site_aniso_U_12
S2 0.0497(3) 0.0388(3) 0.0566(4) 0.0003(2) 0.0357(3) 0.0021(2)
F1 0.0344(6) 0.0259(5) 0.0402(6) 0.0042(4) 0.0174(5) 0.0030(4)
N1 0.0279(7) 0.0240(7) 0.0360(8) 0.0001(6) 0.0156(7) 0.0013(6)
C1 0.0278(9) 0.0270(9) 0.0293(9) 0.0016(7) 0.0113(7) 0.0020(7)
C2 0.0273(9) 0.0305(9) 0.0312(9) 0.0025(7) 0.0128(8) 0.0015(7)
C3 0.0298(9) 0.0261(9) 0.0383(10) 0.0028(7) 0.0154(8) 0.0001(7)
C4 0.0283(9) 0.0229(8) 0.0394(10) 0.0011(7) 0.0145(8) 0.0007(7)
C5 0.0264(12) 0.0231(12) 0.0423(14) 0.000 0.0155(11) 0.000
C6 0.0341(10) 0.0275(9) 0.0312(9) 0.0033(7) 0.0170(8) 0.0032(7)
S1 0.0425(10) 0.0296(7) 0.0374(10) -0.0065(6) 0.0172(9) 0.0004(6)
C7 0.065(7) 0.048(4) 0.036(5) -0.005(4) 0.027(5) -0.003(4)
S1A 0.0458(9) 0.0358(7) 0.0364(9) 0.0057(5) 0.0140(7) 0.0147(6)
C8 0.0668(15) 0.0332(11) 0.0556(14) 0.0106(10) 0.0384(13) 0.0097(10)
C9 0.0555(13) 0.0323(10) 0.0538(13) 0.0043(9) 0.0399(11) 0.0043(9)
C10 0.0305(9) 0.0352(10) 0.0297(9) 0.0003(8) 0.0129(8) -0.0008(8)
C11 0.0360(10) 0.0444(11) 0.0321(9) 0.0050(8) 0.0162(8) -0.0009(9)
C12 0.0487(12) 0.0522(13) 0.0346(10) 0.0034(9) 0.0226(10) -0.0054(10)
C13 0.0466(12) 0.0505(13) 0.0471(12) -0.0066(10) 0.0299(10) -0.0072(10)
C14 0.0359(14) 0.0252(13) 0.0409(14) 0.000 0.0205(12) 0.000
S3 0.0353(13) 0.0272(8) 0.0428(9) 0.0033(6) 0.0202(9) 0.0054(7)
C15 0.030(5) 0.048(5) 0.039(4) -0.008(4) 0.018(4) 0.008(3)
C16 0.111(2) 0.0375(12) 0.0625(15) 0.0213(11) 0.0635(18) 0.0329(13)
B1 0.0301(15) 0.0251(14) 0.0361(15) 0.000 0.0164(13) 0.000

loop_
_atom_type_symbol
_atom_type_description
_atom_type_scat_dispersion_real
_atom_type_scat_dispersion_imag
_atom_type_scat_source
C C 0.0033 0.0016 'International Tables Vol C Tables 4.2.6.8 and 6.1.1.4'
H H 0.0000 0.0000 'International Tables Vol C Tables 4.2.6.8 and 6.1.1.4'
B B 0.0013 0.0007 'International Tables Vol C Tables 4.2.6.8 and 6.1.1.4'
F F 0.0171 0.0103 'International Tables Vol C Tables 4.2.6.8 and 6.1.1.4'
N N 0.0061 0.0033 'International Tables Vol C Tables 4.2.6.8 and 6.1.1.4'
S S 0.1246 0.1234 'International Tables Vol C Tables 4.2.6.8 and 6.1.1.4'

loop_
_geom_angle_atom_site_label_1
_geom_angle_atom_site_label_2
_geom_angle_atom_site_label_3
_geom_angle
_geom_angle_site_symmetry_1
_geom_angle_site_symmetry_3
C13 S2 C10 92.14(11) . .
C1 N1 C4 107.17(15) . .
C1 N1 B1 126.99(15) . .
C4 N1 B1 125.58(16) . .
N1 C1 C2 109.77(16) . .
N1 C1 C6 123.67(17) . .
C2 C1 C6 126.56(17) . .
C3 C2 C1 106.58(17) . .
C3 C2 C10 124.56(18) . .
C1 C2 C10 128.86(17) . .
C2 C3 C4 107.80(17) . .
C2 C3 H3 126.1 . .
C4 C3 H3 126.1 . .
N1 C4 C3 108.68(16) . .
N1 C4 C5 121.22(18) . .
C3 C4 C5 130.09(17) . .
C4 C5 C4 120.2(2) . 2
C4 C5 C14 119.88(12) . .
C4 C5 C14 119.88(12) 2 .
C7A C6 C7 97.7(4) . .
C7A C6 C1 130.1(3) . .
C7 C6 C1 131.8(4) . .
C7 C6 S1 109.5(4) . .
C1 C6 S1 118.57(14) . .
C7A C6 S1A 110.0(2) . .
C1 C6 S1A 118.56(14) . .
S1 C6 S1A 122.13(13) . .
C9 S1 C6 89.45(14) . .
C6 C7 C8 117.4(6) . .
C6 C7 H7 121.3 . .
C8 C7 H7 121.3 . .
C8 S1A C6 89.63(13) . .
C6 C7A C9 116.6(4) . .
C6 C7A H7A 121.7 . .
C9 C7A H7A 121.7 . .
C9 C8 C7 102.7(4) . .
C9 C8 S1A 118.31(18) . .
C9 C8 H8 128.6 . .
C7 C8 H8 128.6 . .
S1A C8 H8 112.8 . .
C8 C9 C7A 105.1(3) . .
C8 C9 S1 120.34(19) . .
C8 C9 H9 119.8 . .
C7A C9 H9 135.0 . .
S1 C9 H9 119.8 . .
C11 C10 C2 124.76(18) . .
C11 C10 S2 110.93(15) . .
C2 C10 S2 124.24(14) . .
C10 C11 C12 111.3(2) . .
C10 C11 H11 124.4 . .
C12 C11 H11 124.4 . .
C13 C12 C11 113.5(2) . .
C13 C12 H12 123.2 . .
C11 C12 H12 123.2 . .
C12 C13 S2 112.10(18) . .
C12 C13 H13 123.9 . .
S2 C13 H13 123.9 . .
C15 C14 C15 102.5(11) . 2
C15 C14 C5 128.7(6) . .
C15 C14 C5 128.7(6) 2 .
C15 C14 S3 107.3(5) 2 2
C5 C14 S3 123.80(13) . 2
C15 C14 S3 107.3(5) . .
C5 C14 S3 123.80(13) . .
S3 C14 S3 112.4(3) 2 .
C16 S3 C14 95.4(2) . .
C14 C15 C16 111.5(9) . 2
C14 C15 H15 124.3 . .
C16 C15 H15 124.3 2 .
C16 C16 C15 107.1(5) 2 2
C16 C16 S3 118.31(16) 2 .
C16 C16 H16 121.8 2 .
C15 C16 H16 130.9 2 .
S3 C16 H16 119.9 . .
F1 B1 F1 109.9(2) . 2
F1 B1 N1 110.65(7) . .
F1 B1 N1 109.88(7) 2 .
F1 B1 N1 109.88(7) . 2
F1 B1 N1 110.65(7) 2 2
N1 B1 N1 105.8(2) . 2

loop_
_geom_bond_atom_site_label_1
_geom_bond_atom_site_label_2
_geom_bond_distance
_geom_bond_site_symmetry_2
S2 C13 1.708(2) .
S2 C10 1.724(2) .
F1 B1 1.384(2) .
N1 C1 1.362(2) .
N1 C4 1.397(2) .
N1 B1 1.568(2) .
C1 C2 1.418(3) .
C1 C6 1.467(3) .
C2 C3 1.387(3) .
C2 C10 1.463(3) .
C3 C4 1.402(3) .
C3 H3 0.9500 .
C4 C5 1.403(2) .
C5 C4 1.403(2) 2
C5 C14 1.461(4) .
C6 C7A 1.350(5) .
C6 C7 1.373(10) .
C6 S1 1.702(3) .
C6 S1A 1.727(2) .
S1 C9 1.682(3) .
C7 C8 1.445(9) .
C7 H7 0.9500 .
S1A C8 1.690(3) .
C7A C9 1.449(5) .
C7A H7A 0.9500 .
C8 C9 1.348(3) .
C8 H8 0.9500 .
C9 H9 0.9500 .
C10 C11 1.391(3) .
C11 C12 1.429(3) .
C11 H11 0.9500 .
C12 C13 1.345(3) .
C12 H12 0.9500 .
C13 H13 0.9500 .
C14 C15 1.417(12) .
C14 C15 1.417(12) 2
C14 S3 1.689(4) 2
C14 S3 1.689(4) .
S3 C16 1.547(4) .
C15 C16 1.480(13) 2
C15 H15 0.9500 .
C16 C16 1.336(6) 2
C16 C15 1.480(13) 2
C16 H16 0.9500 .
B1 F1 1.384(2) 2
B1 N1 1.568(2) 2

loop_
_geom_torsion_atom_site_label_1
_geom_torsion_atom_site_label_2
_geom_torsion_atom_site_label_3
_geom_torsion_atom_site_label_4
_geom_torsion
_geom_torsion_site_symmetry_1
_geom_torsion_site_symmetry_4
C4 N1 C1 C2 -0.6(2) . .
B1 N1 C1 C2 173.80(13) . .
C4 N1 C1 C6 179.03(17) . .
B1 N1 C1 C6 -6.6(3) . .
N1 C1 C2 C3 -0.2(2) . .
C6 C1 C2 C3 -179.76(18) . .
N1 C1 C2 C10 179.64(17) . .
C6 C1 C2 C10 0.1(3) . .
C1 C2 C3 C4 0.9(2) . .
C10 C2 C3 C4 -178.98(17) . .
C1 N1 C4 C3 1.1(2) . .
B1 N1 C4 C3 -173.36(13) . .
C1 N1 C4 C5 -179.75(14) . .
B1 N1 C4 C5 5.8(2) . .
C2 C3 C4 N1 -1.2(2) . .
C2 C3 C4 C5 179.72(16) . .
N1 C4 C5 C4 -2.80(12) . 2
C3 C4 C5 C4 176.2(2) . 2
N1 C4 C5 C14 177.20(12) . .
C3 C4 C5 C14 -3.8(2) . .
N1 C1 C6 C7A 107.3(4) . .
C2 C1 C6 C7A -73.2(4) . .
N1 C1 C6 C7 -81.8(8) . .
C2 C1 C6 C7 97.7(8) . .
N1 C1 C6 S1 102.0(2) . .
C2 C1 C6 S1 -78.5(2) . .
N1 C1 C6 S1A -87.7(2) . .
C2 C1 C6 S1A 91.8(2) . .
C7A C6 S1 C9 11.6(12) . .
C7 C6 S1 C9 -4.8(6) . .
C1 C6 S1 C9 172.24(17) . .
S1A C6 S1 C9 2.30(19) . .
C7A C6 C7 C8 4.9(10) . .
C1 C6 C7 C8 -168.1(4) . .
S1 C6 C7 C8 8.4(10) . .
S1A C6 C7 C8 -146(3) . .
C7A C6 S1A C8 -5.6(3) . .
C7 C6 S1A C8 25(2) . .
C1 C6 S1A C8 -173.46(17) . .
S1 C6 S1A C8 -3.5(2) . .
C7 C6 C7A C9 -0.4(7) . .
C1 C6 C7A C9 172.8(2) . .
S1 C6 C7A C9 -164.9(15) . .
S1A C6 C7A C9 6.8(5) . .
C6 C7 C8 C9 -7.6(10) . .
C6 C7 C8 S1A 151(3) . .
C6 S1A C8 C9 3.6(2) . .
C6 S1A C8 C7 -19.8(18) . .
C7 C8 C9 C7A 6.2(6) . .
S1A C8 C9 C7A -0.6(3) . .
C7 C8 C9 S1 3.7(6) . .
S1A C8 C9 S1 -3.1(3) . .
C6 C7A C9 C8 -4.1(5) . .
C6 C7A C9 S1 167.8(12) . .
C6 S1 C9 C8 0.5(2) . .
C6 S1 C9 C7A -8.6(9) . .
C3 C2 C10 C11 -14.0(3) . .
C1 C2 C10 C11 166.22(19) . .
C3 C2 C10 S2 162.76(15) . .
C1 C2 C10 S2 -17.0(3) . .
C13 S2 C10 C11 0.28(16) . .
C13 S2 C10 C2 -176.85(17) . .
C2 C10 C11 C12 177.10(18) . .
S2 C10 C11 C12 0.0(2) . .
C10 C11 C12 C13 -0.4(3) . .
C11 C12 C13 S2 0.6(3) . .
C10 S2 C13 C12 -0.50(18) . .
C4 C5 C14 C15 -45.4(10) . .
C4 C5 C14 C15 134.6(10) 2 .
C4 C5 C14 C15 134.6(10) . 2
C4 C5 C14 C15 -45.4(10) 2 2
C4 C5 C14 S3 -39.9(2) . 2
C4 C5 C14 S3 140.1(2) 2 2
C4 C5 C14 S3 140.1(2) . .
C4 C5 C14 S3 -39.9(2) 2 .
C15 C14 S3 C16 5.7(11) . .
C15 C14 S3 C16 -39(8) 2 .
C5 C14 S3 C16 -178.78(13) . .
S3 C14 S3 C16 1.22(13) 2 .
C15 C14 C15 C16 -1.3(5) 2 2
C5 C14 C15 C16 178.7(5) . 2
S3 C14 C15 C16 135(9) 2 2
S3 C14 C15 C16 -6.1(16) . 2
C14 S3 C16 C16 -4.0(4) . 2
C14 S3 C16 C15 19(4) . 2
C1 N1 B1 F1 64.8(2) . .
C4 N1 B1 F1 -121.83(19) . .
C1 N1 B1 F1 -56.7(2) . 2
C4 N1 B1 F1 116.6(2) . 2
C1 N1 B1 N1 -176.22(18) . 2
C4 N1 B1 N1 -2.86(12) . 2
